data_7122915
loop_
_publ_author_name
'Carreras, Lucas'
'Benet-Buchholz, Jordi'
'Franconetti, Antonio'
'Frontera, Antonio'
'van Leeuwen, Piet W.N.M.'
'Vidal-Ferran, Anton'

_publ_section_title
;
 Halogen Bonding Effects on the Outcome of Reactions at Metal Centres
;
_journal_name_full 'Chemical Communications'
_journal_paper_doi 10.1039/C8CC08884E
_journal_year 2019
_chemical_formula_sum 'C40 H31 F4 I N O2 P2 Rh'
_chemical_formula_weight 925.41
_space_group_IT_number 14
_space_group_name_Hall '-P 2yn'
_symmetry_cell_setting monoclinic
_symmetry_space_group_name_Hall '-P 2yn'
_symmetry_space_group_name_H-M 'P 1 21/n 1'
_atom_sites_solution_hydrogens geom
_audit_creation_method SHELXL-2014/7
_audit_update_record
;
2018-10-22 deposited with the CCDC.
2019-01-31 downloaded from the CCDC.
;
_cell_angle_alpha 90
_cell_angle_beta 90.8406(13)
_cell_angle_gamma 90
_cell_formula_units_Z 4
_cell_length_a 10.9475(6)
_cell_length_b 20.2025(11)
_cell_length_c 16.5180(8)
_cell_measurement_reflns_used 9937
_cell_measurement_temperature 100(2)
_cell_measurement_theta_max 33.71
_cell_measurement_theta_min 2.36
_cell_volume 3652.8(3)
_computing_cell_refinement 'Bruker APEX3 v2015.9-0'
_computing_data_collection 'Bruker APEX3 v2015.9-0'
_computing_data_reduction 'Bruker SAINT V8.35A'
_computing_molecular_graphics
;
 SHELXle: C.B. Huebschle, G.M. Sheldrick & B. Dittrich
 J.Appl.Cryst. (2011) 44, 1281-1284.
;
_computing_publication_material 'XCIF, SHELXL-2014/7 (Sheldrick, 2014)'
_computing_structure_refinement 'SHELXL-2014/7 (Sheldrick, 2014)'
_computing_structure_solution 'SHELXT V2014/4 (Sheldrick 2014)'
_diffrn_ambient_temperature 100(2)
_diffrn_detector_area_resol_mean 512
_diffrn_detector_type '4K CCD area detector APEX II'
_diffrn_measured_fraction_theta_full 0.997
_diffrn_measured_fraction_theta_max 0.959
_diffrn_measurement_device_type 'APEX DUO Kappa 4-axis goniometer'
_diffrn_measurement_method
;
 Fullsphere data collection, phi and omega scans
;
_diffrn_measurement_specimen_support 'magnetic support with MicroMount'
_diffrn_radiation_monochromator 'Quazar MX Multilayer Optics'
_diffrn_radiation_type MoK\a
_diffrn_radiation_wavelength 0.71073
_diffrn_reflns_av_R_equivalents 0.0402
_diffrn_reflns_av_unetI/netI 0.0444
_diffrn_reflns_Laue_measured_fraction_full 0.997
_diffrn_reflns_Laue_measured_fraction_max 0.959
_diffrn_reflns_limit_h_max 17
_diffrn_reflns_limit_h_min -12
_diffrn_reflns_limit_k_max 31
_diffrn_reflns_limit_k_min -31
_diffrn_reflns_limit_l_max 25
_diffrn_reflns_limit_l_min -20
_diffrn_reflns_number 44533
_diffrn_reflns_point_group_measured_fraction_full 0.997
_diffrn_reflns_point_group_measured_fraction_max 0.959
_diffrn_reflns_theta_full 25.242
_diffrn_reflns_theta_max 33.773
_diffrn_reflns_theta_min 1.593
_diffrn_source 'Microfocus source E025 IuS'
_diffrn_source_current 0.6
_diffrn_source_power 50
_diffrn_source_size '0.2 mm x 0.2 mm fine focus'
_diffrn_source_type 'Bruker APEX DUO'
_exptl_absorpt_coefficient_mu 1.457
_exptl_absorpt_correction_T_max 0.811
_exptl_absorpt_correction_T_min 0.743
_exptl_absorpt_correction_type multi-scan
_exptl_absorpt_process_details
; 
 SADABS Version 2008/1 Bruker-Nonius
 Blessing, Acta Cryst. (1995) A51 33-38
;
_exptl_crystal_colour yellow
_exptl_crystal_density_diffrn 1.683
_exptl_crystal_description BLOCK
_exptl_crystal_F_000 1832
_exptl_crystal_size_max 0.35
_exptl_crystal_size_mid 0.20
_exptl_crystal_size_min 0.15
_refine_diff_density_max 0.690
_refine_diff_density_min -0.882
_refine_diff_density_rms 0.118
_refine_ls_extinction_method none
_refine_ls_goodness_of_fit_ref 1.030
_refine_ls_hydrogen_treatment constr
_refine_ls_matrix_type full
_refine_ls_number_parameters 517
_refine_ls_number_reflns 14042
_refine_ls_number_restraints 277
_refine_ls_restrained_S_all 1.029
_refine_ls_R_factor_all 0.0440
_refine_ls_R_factor_gt 0.0309
_refine_ls_shift/su_max 0.004
_refine_ls_shift/su_mean 0.000
_refine_ls_structure_factor_coef Fsqd
_refine_ls_weighting_details 'w=1/[\s^2^(Fo^2^)+(0.0255P)^2^+1.2588P] where P=(Fo^2^+2Fc^2^)/3'
_refine_ls_weighting_scheme calc
_refine_ls_wR_factor_gt 0.0623
_refine_ls_wR_factor_ref 0.0676
_reflns_Friedel_coverage 0.000
_reflns_number_gt 11408
_reflns_number_total 14042
_reflns_threshold_expression 'I > 2\s(I)'
_cod_data_source_file c8cc08884e2.cif
_cod_data_source_block mo_LCAR358a_0m
_cod_depositor_comments
;
The following automatic conversions were performed:

'_symmetry_cell_setting' value 'Monoclinic' changed to 'monoclinic'
according to
/home/data/users/saulius/crontab/automatic-downloads/rss-feeds/RSC/lib/dictionaries/cif_core.dic
dictionary named 'cif_core.dic' version 2.4.2 from 2011-04-26.

'_exptl_absorpt_correction_type' value 'Multi-scan' changed to
'multi-scan' according to
/home/data/users/saulius/crontab/automatic-downloads/rss-feeds/RSC/lib/dictionaries/cif_core.dic
dictionary named 'cif_core.dic' version 2.4.2 from 2011-04-26.

Automatic conversion script
Id: cif_fix_values 4973 2017-02-22 13:04:09Z antanas 
;
_cod_original_sg_symbol_H-M P2(1)/n
_cod_database_code 7122915
_shelx_shelxl_version_number 2014/7
_shelx_space_group_comment
;
The symmetry employed for this shelxl refinement is uniquely defined
by the following loop, which should always be used as a source of
symmetry information in preference to the above space-group names.
They are only intended as comments.
;
_shelx_estimated_absorpt_t_min 0.629
_shelx_estimated_absorpt_t_max 0.811

loop_
_space_group_symop_operation_xyz
'x, y, z'
'-x+1/2, y+1/2, -z+1/2'
'-x, -y, -z'
'x-1/2, -y-1/2, z-1/2'

loop_
_atom_site_label
_atom_site_type_symbol
_atom_site_fract_x
_atom_site_fract_y
_atom_site_fract_z
_atom_site_U_iso_or_equiv
_atom_site_adp_type
_atom_site_occupancy
_atom_site_site_symmetry_order
_atom_site_calc_flag
_atom_site_refinement_flags_posn
_atom_site_refinement_flags_adp
_atom_site_refinement_flags_occupancy
_atom_site_disorder_assembly
_atom_site_disorder_group
I1 I 0.29615(2) 0.22980(2) 0.32100(2) 0.01309(3) Uani 1 1 d . . . . .
Rh1 Rh 0.26770(2) 0.35821(2) 0.29567(2) 0.00907(3) Uani 1 1 d . . . . .
P1 P 0.05910(4) 0.35035(2) 0.29445(3) 0.01177(9) Uani 1 1 d . . . . .
P2 P 0.32341(4) 0.34879(2) 0.15640(3) 0.01113(9) Uani 1 1 d . . . . .
F1 F 0.36785(10) 0.39092(6) 0.50227(7) 0.0205(2) Uani 1 1 d . . . . .
F2 F 0.21496(12) 0.42372(7) 0.62093(7) 0.0266(3) Uani 1 1 d . . . . .
F3 F -0.02887(13) 0.42736(8) 0.59589(8) 0.0362(4) Uani 1 1 d . . . . .
F4 F -0.12644(11) 0.39786(7) 0.44891(8) 0.0301(3) Uani 1 1 d . . . . .
O1 O 0.44976(12) 0.37123(6) 0.32763(8) 0.0135(3) Uani 1 1 d . . . . .
O2 O 0.24348(12) 0.45815(6) 0.28338(8) 0.0138(3) Uani 1 1 d . . . . .
C1 C 0.07263(17) 0.37576(9) 0.39873(11) 0.0140(3) Uani 1 1 d . . . . .
C2 C 0.20055(17) 0.37418(8) 0.40961(11) 0.0125(3) Uani 1 1 d . . . . .
C3 C 0.24655(17) 0.39113(9) 0.48501(12) 0.0142(3) Uani 1 1 d . . . . .
C4 C 0.16938(19) 0.40878(9) 0.54704(12) 0.0177(4) Uani 1 1 d . . . . .
C5 C 0.04416(19) 0.41061(11) 0.53447(13) 0.0216(4) Uani 1 1 d . . . . .
C6 C -0.00472(18) 0.39446(10) 0.45985(13) 0.0192(4) Uani 1 1 d . . . . .
C7 C -0.02155(17) 0.27193(9) 0.28960(12) 0.0143(3) Uani 1 1 d . . . . .
C8 C -0.09757(19) 0.25127(10) 0.35149(13) 0.0211(4) Uani 1 1 d . . . . .
H8 H -0.1088 0.2787 0.3975 0.025 Uiso 1 1 calc R U . . .
C9 C -0.1573(2) 0.19039(11) 0.34615(14) 0.0277(5) Uani 1 1 d . . . . .
H9 H -0.2089 0.1764 0.3886 0.033 Uiso 1 1 calc R U . . .
C10 C -0.1413(2) 0.15041(10) 0.27916(14) 0.0255(5) Uani 1 1 d . . . . .
H10 H -0.1814 0.1088 0.2758 0.031 Uiso 1 1 calc R U . . .
C11 C -0.06682(18) 0.17095(10) 0.21693(14) 0.0207(4) Uani 1 1 d . . . . .
H11 H -0.0570 0.1437 0.1706 0.025 Uiso 1 1 calc R U . . .
C12 C -0.00660(17) 0.23113(9) 0.22224(13) 0.0172(4) Uani 1 1 d . . . . .
H12 H 0.0453 0.2447 0.1797 0.021 Uiso 1 1 calc R U . . .
C13 C -0.03459(17) 0.40807(9) 0.23626(12) 0.0147(3) Uani 1 1 d . . . . .
C14 C -0.1101(2) 0.38593(10) 0.17333(13) 0.0214(4) Uani 1 1 d . . . . .
H14 H -0.1174 0.3399 0.1628 0.026 Uiso 1 1 calc R U . . .
C15 C -0.1745(2) 0.43106(12) 0.12601(15) 0.0295(5) Uani 1 1 d . . . . .
H15 H -0.2265 0.4157 0.0835 0.035 Uiso 1 1 calc R U . . .
C16 C -0.1636(2) 0.49790(12) 0.14031(15) 0.0307(5) Uani 1 1 d . . . . .
H16 H -0.2065 0.5286 0.1069 0.037 Uiso 1 1 calc R U . . .
C17 C -0.0901(2) 0.52048(11) 0.20341(16) 0.0291(5) Uani 1 1 d . . . . .
H17 H -0.0836 0.5666 0.2137 0.035 Uiso 1 1 calc R U . . .
C18 C -0.0256(2) 0.47568(10) 0.25185(14) 0.0231(4) Uani 1 1 d . . . . .
H18 H 0.0243 0.4912 0.2954 0.028 Uiso 1 1 calc R U . . .
C19 C 0.21966(17) 0.30424(9) 0.08735(12) 0.0151(3) Uani 1 1 d . . . . .
C21 C 0.0464(2) 0.30058(12) 0.00057(16) 0.0311(5) Uani 1 1 d . . . . .
H21 H -0.0196 0.3229 -0.0256 0.037 Uiso 1 1 calc R U . . .
C20 C 0.12369(19) 0.33566(10) 0.04967(13) 0.0219(4) Uani 1 1 d . . . . .
H20 H 0.1110 0.3817 0.0577 0.026 Uiso 1 1 calc DR U . . .
C22 C 0.0613(2) 0.23349(11) -0.01223(14) 0.0246(4) Uani 1 1 d . . . . .
H22 H 0.0076 0.2101 -0.0477 0.030 Uiso 1 1 calc R U . . .
C23 C 0.1560(2) 0.20110(10) 0.02762(13) 0.0219(4) Uani 1 1 d . . . . .
H23 H 0.1661 0.1547 0.0209 0.026 Uiso 1 1 calc R U . . .
C24 C 0.23611(18) 0.23608(9) 0.07737(13) 0.0177(4) Uani 1 1 d . . . . .
H24 H 0.3015 0.2140 0.1044 0.021 Uiso 1 1 calc R U . . .
C25 C 0.46914(17) 0.31102(8) 0.13105(12) 0.0137(3) Uani 1 1 d . . . . .
C26 C 0.50005(18) 0.30565(9) 0.04976(12) 0.0169(4) Uani 1 1 d . . . . .
H26 H 0.4456 0.3216 0.0089 0.020 Uiso 1 1 calc R U . . .
C27 C 0.6102(2) 0.27707(10) 0.02826(13) 0.0205(4) Uani 1 1 d . . . . .
H27 H 0.6299 0.2727 -0.0273 0.025 Uiso 1 1 calc R U . . .
C28 C 0.69146(19) 0.25487(10) 0.08737(14) 0.0218(4) Uani 1 1 d . . . . .
H28 H 0.7677 0.2364 0.0726 0.026 Uiso 1 1 calc R U . . .
C29 C 0.66080(19) 0.25985(10) 0.16773(14) 0.0214(4) Uani 1 1 d . . . . .
H29 H 0.7161 0.2442 0.2083 0.026 Uiso 1 1 calc R U . . .
C30 C 0.54991(17) 0.28753(9) 0.19042(13) 0.0165(4) Uani 1 1 d . . . . .
H30 H 0.5295 0.2904 0.2460 0.020 Uiso 1 1 calc R U . . .
C31 C 0.3480(18) 0.4353(12) 0.1184(18) 0.0178(12) Uani 0.313(11) 1 d . U P A 1
C32 C 0.2485(11) 0.4770(5) 0.1122(7) 0.0225(11) Uani 0.313(11) 1 d . U P A 1
H32 H 0.1686 0.4614 0.1232 0.027 Uiso 0.313(11) 1 calc DR U P A 1
C33 C 0.2672(10) 0.5397(5) 0.0904(7) 0.0227(11) Uani 0.313(11) 1 d . U P A 1
H33 H 0.1992 0.5665 0.0756 0.027 Uiso 0.313(11) 1 calc R U P A 1
C34 C 0.3810(10) 0.5659(5) 0.0890(7) 0.0221(11) Uani 0.313(11) 1 d . U P A 1
H34 H 0.3916 0.6117 0.0784 0.027 Uiso 0.313(11) 1 calc R U P A 1
C35 C 0.4800(10) 0.5267(6) 0.1027(7) 0.0209(11) Uani 0.313(11) 1 d . U P A 1
H35 H 0.5597 0.5451 0.1002 0.025 Uiso 0.313(11) 1 calc R U P A 1
N1 N 0.4663(10) 0.4615(7) 0.1199(7) 0.0211(11) Uani 0.313(11) 1 d . U P A 1
C31' C 0.3344(7) 0.4320(5) 0.1163(7) 0.0150(8) Uani 0.687(11) 1 d . U P A 2
C32' C 0.4449(6) 0.4631(3) 0.1086(4) 0.0230(8) Uani 0.687(11) 1 d . U P A 2
H32' H 0.5183 0.4385 0.1151 0.028 Uiso 0.687(11) 1 calc R U P A 2
C33' C 0.4504(5) 0.5311(3) 0.0909(3) 0.0256(8) Uani 0.687(11) 1 d . U P A 2
H33' H 0.5270 0.5529 0.0872 0.031 Uiso 0.687(11) 1 calc R U P A 2
C34' C 0.3435(5) 0.5655(2) 0.0791(3) 0.0244(8) Uani 0.687(11) 1 d . U P A 2
H34' H 0.3450 0.6116 0.0673 0.029 Uiso 0.687(11) 1 calc R U P A 2
C35' C 0.2336(5) 0.5320(2) 0.0846(3) 0.0255(8) Uani 0.687(11) 1 d . U P A 2
H35' H 0.1594 0.5556 0.0762 0.031 Uiso 0.687(11) 1 calc R U P A 2
N1' N 0.2296(4) 0.46580(19) 0.1017(3) 0.0203(7) Uani 0.687(11) 1 d . U P A 2
C37 C 0.6343(2) 0.42529(11) 0.35759(17) 0.0326(6) Uani 1 1 d . . . . .
H37A H 0.6801 0.4441 0.3126 0.049 Uiso 1 1 calc R U . . .
H37B H 0.6598 0.3793 0.3664 0.049 Uiso 1 1 calc R U . . .
H37C H 0.6507 0.4511 0.4068 0.049 Uiso 1 1 calc R U . . .
C38 C 0.49967(17) 0.42731(9) 0.33763(12) 0.0166(4) Uani 1 1 d . . . . .
C39 C 0.44280(19) 0.48908(9) 0.33072(14) 0.0223(4) Uani 1 1 d . . . . .
H39 H 0.4906 0.5267 0.3451 0.027 Uiso 1 1 calc R U . . .
C40 C 0.32291(18) 0.50106(9) 0.30486(12) 0.0156(4) Uani 1 1 d . . . . .
C41 C 0.2789(2) 0.57153(9) 0.29959(14) 0.0229(4) Uani 1 1 d . . . . .
H41A H 0.3445 0.5997 0.2792 0.034 Uiso 1 1 calc R U . . .
H41B H 0.2554 0.5868 0.3535 0.034 Uiso 1 1 calc R U . . .
H41C H 0.2082 0.5740 0.2627 0.034 Uiso 1 1 calc R U . . .

loop_
_atom_site_aniso_label
_atom_site_aniso_U_11
_atom_site_aniso_U_22
_atom_site_aniso_U_33
_atom_site_aniso_U_23
_atom_site_aniso_U_13
_atom_site_aniso_U_12
I1 0.01307(5) 0.01165(5) 0.01457(6) 0.00149(4) 0.00023(4) -0.00037(4)
Rh1 0.00812(6) 0.01084(5) 0.00825(7) -0.00016(4) 0.00004(5) -0.00013(4)
P1 0.00923(19) 0.01526(19) 0.0108(2) -0.00288(16) -0.00024(17) -0.00010(15)
P2 0.0110(2) 0.01266(18) 0.0097(2) 0.00037(15) 0.00062(17) 0.00105(15)
F1 0.0145(5) 0.0316(6) 0.0152(6) -0.0031(5) -0.0045(5) -0.0004(5)
F2 0.0293(7) 0.0397(7) 0.0108(6) -0.0089(5) -0.0011(5) -0.0022(6)
F3 0.0257(7) 0.0617(10) 0.0217(7) -0.0195(7) 0.0107(6) -0.0024(7)
F4 0.0114(5) 0.0507(8) 0.0282(8) -0.0148(6) 0.0038(5) 0.0012(6)
O1 0.0102(6) 0.0155(5) 0.0147(7) 0.0005(5) -0.0004(5) -0.0013(4)
O2 0.0141(6) 0.0132(5) 0.0141(7) 0.0003(5) -0.0004(5) 0.0001(5)
C1 0.0123(8) 0.0195(8) 0.0101(9) -0.0033(6) -0.0008(7) -0.0006(6)
C2 0.0127(8) 0.0140(7) 0.0109(9) -0.0003(6) 0.0011(7) -0.0015(6)
C3 0.0131(8) 0.0160(7) 0.0135(9) 0.0009(6) -0.0013(7) -0.0010(6)
C4 0.0224(10) 0.0208(8) 0.0100(9) -0.0042(7) -0.0001(7) -0.0022(7)
C5 0.0194(9) 0.0301(10) 0.0155(10) -0.0069(8) 0.0075(8) -0.0019(8)
C6 0.0131(8) 0.0275(9) 0.0169(10) -0.0061(8) 0.0030(7) -0.0024(7)
C7 0.0100(7) 0.0170(7) 0.0156(10) -0.0006(7) -0.0031(7) -0.0023(6)
C8 0.0202(10) 0.0253(9) 0.0178(11) 0.0019(8) -0.0005(8) -0.0049(8)
C9 0.0296(12) 0.0330(11) 0.0205(12) 0.0070(9) -0.0033(9) -0.0156(9)
C10 0.0239(11) 0.0207(9) 0.0315(13) 0.0058(8) -0.0102(9) -0.0078(8)
C11 0.0163(9) 0.0179(8) 0.0277(12) -0.0049(8) -0.0061(8) 0.0018(7)
C12 0.0121(8) 0.0185(8) 0.0210(11) -0.0041(7) 0.0014(7) -0.0011(6)
C13 0.0110(8) 0.0179(8) 0.0154(10) -0.0024(7) 0.0000(7) 0.0029(6)
C14 0.0236(10) 0.0223(9) 0.0181(11) -0.0035(8) -0.0062(8) 0.0020(8)
C15 0.0318(12) 0.0326(11) 0.0238(12) -0.0020(9) -0.0118(10) 0.0072(10)
C16 0.0338(13) 0.0300(11) 0.0282(13) 0.0019(9) -0.0069(10) 0.0147(10)
C17 0.0254(11) 0.0197(9) 0.0422(15) -0.0020(9) -0.0043(10) 0.0081(8)
C18 0.0192(9) 0.0192(8) 0.0307(12) -0.0072(8) -0.0060(9) 0.0062(7)
C19 0.0106(8) 0.0231(8) 0.0115(9) -0.0027(7) 0.0010(7) 0.0003(7)
C21 0.0243(11) 0.0354(12) 0.0332(14) -0.0050(10) -0.0111(10) 0.0018(9)
C20 0.0196(9) 0.0225(9) 0.0233(11) -0.0070(8) -0.0061(8) 0.0018(7)
C22 0.0225(10) 0.0328(11) 0.0186(11) -0.0072(8) -0.0030(9) -0.0057(9)
C23 0.0243(10) 0.0247(9) 0.0168(11) -0.0059(8) 0.0017(8) -0.0047(8)
C24 0.0157(9) 0.0206(8) 0.0168(10) -0.0026(7) -0.0001(8) -0.0013(7)
C25 0.0127(8) 0.0133(7) 0.0151(9) -0.0010(6) 0.0023(7) 0.0001(6)
C26 0.0179(9) 0.0196(8) 0.0132(10) -0.0007(7) 0.0029(7) 0.0002(7)
C27 0.0231(10) 0.0198(8) 0.0190(11) -0.0041(7) 0.0092(8) -0.0028(7)
C28 0.0148(9) 0.0202(8) 0.0305(12) -0.0079(8) 0.0067(8) -0.0002(7)
C29 0.0159(9) 0.0241(9) 0.0240(12) -0.0027(8) -0.0010(8) 0.0060(7)
C30 0.0135(8) 0.0207(8) 0.0154(10) -0.0013(7) 0.0008(7) 0.0014(7)
C31 0.023(2) 0.0161(17) 0.0144(18) 0.0013(17) 0.0016(18) 0.0008(16)
C32 0.0265(18) 0.0202(18) 0.0208(19) -0.0007(16) -0.0015(17) -0.0031(15)
C33 0.0255(18) 0.0192(17) 0.0234(18) 0.0023(16) -0.0020(18) 0.0005(16)
C34 0.0249(19) 0.0190(16) 0.0226(19) 0.0039(15) 0.0007(18) -0.0020(16)
C35 0.0236(18) 0.0178(16) 0.0212(19) 0.0034(16) -0.0003(17) -0.0009(16)
N1 0.0249(19) 0.0186(15) 0.0200(19) 0.0026(16) 0.0021(17) -0.0025(16)
C31' 0.0227(18) 0.0132(13) 0.0093(12) 0.0003(11) 0.0035(15) -0.0007(12)
C32' 0.0281(16) 0.0208(11) 0.0202(16) 0.0000(12) 0.0022(13) -0.0017(13)
C33' 0.0321(16) 0.0205(12) 0.0243(16) 0.0023(11) 0.0036(14) -0.0058(13)
C34' 0.0349(17) 0.0167(10) 0.0219(14) 0.0036(10) 0.0040(14) 0.0002(13)
C35' 0.0321(16) 0.0210(12) 0.0233(14) 0.0038(11) 0.0002(14) 0.0010(13)
N1' 0.0305(14) 0.0127(11) 0.0176(13) -0.0011(9) -0.0036(11) 0.0007(10)
C37 0.0162(10) 0.0273(10) 0.0540(17) 0.0116(10) -0.0120(10) -0.0064(8)
C38 0.0125(8) 0.0195(8) 0.0179(10) 0.0040(7) -0.0020(7) -0.0043(7)
C39 0.0193(9) 0.0143(8) 0.0331(13) 0.0011(8) -0.0041(9) -0.0051(7)
C40 0.0205(9) 0.0125(7) 0.0138(9) 0.0009(6) 0.0032(7) 0.0004(6)
C41 0.0236(10) 0.0141(8) 0.0311(12) 0.0004(8) 0.0041(9) 0.0007(7)

loop_
_atom_type_symbol
_atom_type_description
_atom_type_scat_dispersion_real
_atom_type_scat_dispersion_imag
_atom_type_scat_source
C C 0.0033 0.0016 'International Tables Vol C Tables 4.2.6.8 and 6.1.1.4'
H H 0.0000 0.0000 'International Tables Vol C Tables 4.2.6.8 and 6.1.1.4'
N N 0.0061 0.0033 'International Tables Vol C Tables 4.2.6.8 and 6.1.1.4'
O O 0.0106 0.0060 'International Tables Vol C Tables 4.2.6.8 and 6.1.1.4'
F F 0.0171 0.0103 'International Tables Vol C Tables 4.2.6.8 and 6.1.1.4'
P P 0.1023 0.0942 'International Tables Vol C Tables 4.2.6.8 and 6.1.1.4'
Rh Rh -1.1178 0.9187 'International Tables Vol C Tables 4.2.6.8 and 6.1.1.4'
I I -0.4742 1.8119 'International Tables Vol C Tables 4.2.6.8 and 6.1.1.4'

loop_
_geom_angle_atom_site_label_1
_geom_angle_atom_site_label_2
_geom_angle_atom_site_label_3
_geom_angle
O2 Rh1 C2 83.60(6)
O2 Rh1 O1 91.30(5)
C2 Rh1 O1 95.88(6)
O2 Rh1 P1 86.55(4)
C2 Rh1 P1 69.45(5)
O1 Rh1 P1 165.31(4)
O2 Rh1 P2 91.01(4)
C2 Rh1 P2 172.21(5)
O1 Rh1 P2 89.84(4)
P1 Rh1 P2 104.716(18)
O2 Rh1 I1 176.53(4)
C2 Rh1 I1 92.97(5)
O1 Rh1 I1 88.49(3)
P1 Rh1 I1 92.780(12)
P2 Rh1 I1 92.458(12)
C1 P1 C7 108.91(9)
C1 P1 C13 111.14(9)
C7 P1 C13 105.43(9)
C1 P1 Rh1 84.48(6)
C7 P1 Rh1 123.07(6)
C13 P1 Rh1 121.00(6)
C31' P2 C25 104.0(3)
C31' P2 C19 105.8(3)
C25 P2 C19 100.83(8)
C25 P2 C31 100.5(7)
C19 P2 C31 109.8(8)
C31' P2 Rh1 107.2(4)
C25 P2 Rh1 119.33(6)
C19 P2 Rh1 118.17(6)
C31 P2 Rh1 106.7(9)
C38 O1 Rh1 123.93(12)
C40 O2 Rh1 123.83(12)
C6 C1 C2 122.15(18)
C6 C1 P1 137.30(15)
C2 C1 P1 100.54(13)
C3 C2 C1 117.26(17)
C3 C2 Rh1 137.28(14)
C1 C2 Rh1 104.76(13)
F1 C3 C2 122.21(17)
F1 C3 C4 116.89(17)
C2 C3 C4 120.90(18)
F2 C4 C5 118.89(18)
F2 C4 C3 120.45(18)
C5 C4 C3 120.65(18)
F3 C5 C6 120.54(19)
F3 C5 C4 119.49(19)
C6 C5 C4 119.96(18)
F4 C6 C5 118.70(18)
F4 C6 C1 122.25(18)
C5 C6 C1 119.05(18)
C8 C7 C12 119.12(18)
C8 C7 P1 121.68(15)
C12 C7 P1 119.21(15)
C7 C8 C9 120.2(2)
C7 C8 H8 119.9
C9 C8 H8 119.9
C10 C9 C8 120.1(2)
C10 C9 H9 120.0
C8 C9 H9 120.0
C9 C10 C11 120.10(19)
C9 C10 H10 119.9
C11 C10 H10 119.9
C10 C11 C12 120.1(2)
C10 C11 H11 120.0
C12 C11 H11 120.0
C11 C12 C7 120.49(19)
C11 C12 H12 119.8
C7 C12 H12 119.8
C14 C13 C18 119.50(18)
C14 C13 P1 120.84(14)
C18 C13 P1 119.56(15)
C15 C14 C13 120.06(19)
C15 C14 H14 120.0
C13 C14 H14 120.0
C16 C15 C14 120.4(2)
C16 C15 H15 119.8
C14 C15 H15 119.8
C15 C16 C17 120.0(2)
C15 C16 H16 120.0
C17 C16 H16 120.0
C16 C17 C18 120.1(2)
C16 C17 H17 119.9
C18 C17 H17 119.9
C17 C18 C13 119.8(2)
C17 C18 H18 120.1
C13 C18 H18 120.1
C20 C19 C24 120.13(18)
C20 C19 P2 121.29(15)
C24 C19 P2 118.47(14)
C20 C21 C22 121.9(2)
C20 C21 H21 119.1
C22 C21 H21 119.1
C21 C20 C19 119.7(2)
C21 C20 H20 120.2
C19 C20 H20 120.2
C21 C22 C23 118.7(2)
C21 C22 H22 120.7
C23 C22 H22 120.7
C22 C23 C24 120.3(2)
C22 C23 H23 119.9
C24 C23 H23 119.9
C23 C24 C19 119.34(19)
C23 C24 H24 120.3
C19 C24 H24 120.3
C26 C25 C30 119.39(17)
C26 C25 P2 118.66(14)
C30 C25 P2 121.95(14)
C27 C26 C25 120.20(19)
C27 C26 H26 119.9
C25 C26 H26 119.9
C28 C27 C26 120.38(19)
C28 C27 H27 119.8
C26 C27 H27 119.8
C29 C28 C27 119.48(19)
C29 C28 H28 120.3
C27 C28 H28 120.3
C28 C29 C30 120.9(2)
C28 C29 H29 119.5
C30 C29 H29 119.5
C29 C30 C25 119.58(19)
C29 C30 H30 120.2
C25 C30 H30 120.2
C32 C31 N1 120.0(17)
C32 C31 P2 118.4(13)
N1 C31 P2 118.9(15)
C31 C32 C33 118.4(12)
C31 C32 H32 120.8
C33 C32 H32 120.8
C34 C33 C32 121.4(10)
C34 C33 H33 119.3
C32 C33 H33 119.3
C33 C34 C35 120.0(9)
C33 C34 H34 120.0
C35 C34 H34 120.0
N1 C35 C34 120.7(9)
N1 C35 H35 119.7
C34 C35 H35 119.7
C35 N1 C31 118.0(13)
C32' C31' N1' 120.0(8)
C32' C31' P2 121.5(7)
N1' C31' P2 118.2(5)
C31' C32' C33' 120.5(6)
C31' C32' H32' 119.8
C33' C32' H32' 119.8
C34' C33' C32' 119.1(4)
C34' C33' H33' 120.5
C32' C33' H33' 120.5
C33' C34' C35' 118.8(4)
C33' C34' H34' 120.6
C35' C34' H34' 120.6
N1' C35' C34' 121.5(4)
N1' C35' H35' 119.2
C34' C35' H35' 119.2
C35' N1' C31' 120.0(5)
C38 C37 H37A 109.5
C38 C37 H37B 109.5
H37A C37 H37B 109.5
C38 C37 H37C 109.5
H37A C37 H37C 109.5
H37B C37 H37C 109.5
O1 C38 C39 126.61(18)
O1 C38 C37 115.03(17)
C39 C38 C37 118.36(18)
C40 C39 C38 126.53(18)
C40 C39 H39 116.7
C38 C39 H39 116.7
O2 C40 C39 127.02(17)
O2 C40 C41 114.26(17)
C39 C40 C41 118.72(17)
C40 C41 H41A 109.5
C40 C41 H41B 109.5
H41A C41 H41B 109.5
C40 C41 H41C 109.5
H41A C41 H41C 109.5
H41B C41 H41C 109.5

loop_
_geom_bond_atom_site_label_1
_geom_bond_atom_site_label_2
_geom_bond_distance
I1 Rh1 2.6455(2)
Rh1 O2 2.0460(12)
Rh1 C2 2.0560(18)
Rh1 O1 2.0711(13)
Rh1 P1 2.2889(5)
Rh1 P2 2.3962(5)
P1 C1 1.8014(19)
P1 C7 1.8149(18)
P1 C13 1.8185(19)
P2 C31' 1.812(10)
P2 C25 1.8227(18)
P2 C19 1.8338(19)
P2 C31 1.88(2)
F1 C3 1.354(2)
F2 C4 1.346(2)
F3 C5 1.344(2)
F4 C6 1.344(2)
O1 C38 1.268(2)
O2 C40 1.274(2)
C1 C6 1.380(3)
C1 C2 1.410(3)
C2 C3 1.380(3)
C3 C4 1.384(3)
C4 C5 1.384(3)
C5 C6 1.376(3)
C7 C8 1.392(3)
C7 C12 1.396(3)
C8 C9 1.395(3)
C8 H8 0.9500
C9 C10 1.383(3)
C9 H9 0.9500
C10 C11 1.385(3)
C10 H10 0.9500
C11 C12 1.385(3)
C11 H11 0.9500
C12 H12 0.9500
C13 C14 1.392(3)
C13 C18 1.393(3)
C14 C15 1.387(3)
C14 H14 0.9500
C15 C16 1.376(3)
C15 H15 0.9500
C16 C17 1.384(3)
C16 H16 0.9500
C17 C18 1.393(3)
C17 H17 0.9500
C18 H18 0.9500
C19 C20 1.369(3)
C19 C24 1.399(3)
C21 C20 1.362(3)
C21 C22 1.382(3)
C21 H21 0.9500
C20 H20 0.9500
C22 C23 1.384(3)
C22 H22 0.9500
C23 C24 1.387(3)
C23 H23 0.9500
C24 H24 0.9500
C25 C26 1.394(3)
C25 C30 1.394(3)
C26 C27 1.388(3)
C26 H26 0.9500
C27 C28 1.386(3)
C27 H27 0.9500
C28 C29 1.378(3)
C28 H28 0.9500
C29 C30 1.393(3)
C29 H29 0.9500
C30 H30 0.9500
C31 C32 1.38(2)
C31 N1 1.399(19)
C32 C33 1.333(14)
C32 H32 0.9500
C33 C34 1.354(11)
C33 H33 0.9500
C34 C35 1.359(12)
C34 H34 0.9500
C35 N1 1.356(16)
C35 H35 0.9500
C31' C32' 1.370(9)
C31' N1' 1.354(10)
C32' C33' 1.406(8)
C32' H32' 0.9500
C33' C34' 1.373(6)
C33' H33' 0.9500
C34' C35' 1.385(5)
C34' H34' 0.9500
C35' N1' 1.368(5)
C35' H35' 0.9500
C37 C38 1.506(3)
C37 H37A 0.9800
C37 H37B 0.9800
C37 H37C 0.9800
C38 C39 1.399(3)
C39 C40 1.395(3)
C39 H39 0.9500
C40 C41 1.505(3)
C41 H41A 0.9800
C41 H41B 0.9800
C41 H41C 0.9800

loop_
_geom_torsion_atom_site_label_1
_geom_torsion_atom_site_label_2
_geom_torsion_atom_site_label_3
_geom_torsion_atom_site_label_4
_geom_torsion
C7 P1 C1 C6 -65.1(2)
C13 P1 C1 C6 50.6(2)
Rh1 P1 C1 C6 171.8(2)
C7 P1 C1 C2 116.04(13)
C13 P1 C1 C2 -128.23(12)
Rh1 P1 C1 C2 -7.07(11)
C6 C1 C2 C3 1.1(3)
P1 C1 C2 C3 -179.82(14)
C6 C1 C2 Rh1 -170.97(16)
P1 C1 C2 Rh1 8.11(12)
C1 C2 C3 F1 179.59(16)
Rh1 C2 C3 F1 -11.8(3)
C1 C2 C3 C4 0.1(3)
Rh1 C2 C3 C4 168.77(15)
F1 C3 C4 F2 -1.1(3)
C2 C3 C4 F2 178.42(17)
F1 C3 C4 C5 179.68(18)
C2 C3 C4 C5 -0.8(3)
F2 C4 C5 F3 0.2(3)
C3 C4 C5 F3 179.45(19)
F2 C4 C5 C6 -178.92(19)
C3 C4 C5 C6 0.3(3)
F3 C5 C6 F4 2.1(3)
C4 C5 C6 F4 -178.76(19)
F3 C5 C6 C1 -178.26(19)
C4 C5 C6 C1 0.8(3)
C2 C1 C6 F4 178.01(18)
P1 C1 C6 F4 -0.7(4)
C2 C1 C6 C5 -1.6(3)
P1 C1 C6 C5 179.74(17)
C1 P1 C7 C8 22.19(19)
C13 P1 C7 C8 -97.15(18)
Rh1 P1 C7 C8 118.03(16)
C1 P1 C7 C12 -157.54(15)
C13 P1 C7 C12 83.12(17)
Rh1 P1 C7 C12 -61.70(17)
C12 C7 C8 C9 0.3(3)
P1 C7 C8 C9 -179.38(17)
C7 C8 C9 C10 -0.2(3)
C8 C9 C10 C11 -0.6(3)
C9 C10 C11 C12 1.1(3)
C10 C11 C12 C7 -0.9(3)
C8 C7 C12 C11 0.2(3)
P1 C7 C12 C11 179.89(15)
C1 P1 C13 C14 -145.54(17)
C7 P1 C13 C14 -27.68(19)
Rh1 P1 C13 C14 118.03(16)
C1 P1 C13 C18 38.09(19)
C7 P1 C13 C18 155.94(17)
Rh1 P1 C13 C18 -58.34(19)
C18 C13 C14 C15 0.8(3)
P1 C13 C14 C15 -175.57(18)
C13 C14 C15 C16 0.6(4)
C14 C15 C16 C17 -1.5(4)
C15 C16 C17 C18 0.9(4)
C16 C17 C18 C13 0.5(4)
C14 C13 C18 C17 -1.3(3)
P1 C13 C18 C17 175.10(18)
C31' P2 C19 C20 -33.8(4)
C25 P2 C19 C20 -141.89(17)
C31 P2 C19 C20 -36.4(8)
Rh1 P2 C19 C20 86.19(18)
C31' P2 C19 C24 149.9(4)
C25 P2 C19 C24 41.83(17)
C31 P2 C19 C24 147.3(8)
Rh1 P2 C19 C24 -90.10(15)
C22 C21 C20 C19 0.5(4)
C24 C19 C20 C21 -1.9(3)
P2 C19 C20 C21 -178.13(18)
C20 C21 C22 C23 1.5(4)
C21 C22 C23 C24 -1.9(3)
C22 C23 C24 C19 0.5(3)
C20 C19 C24 C23 1.4(3)
P2 C19 C24 C23 177.75(16)
C31' P2 C25 C26 -60.9(4)
C19 P2 C25 C26 48.54(16)
C31 P2 C25 C26 -64.2(9)
Rh1 P2 C25 C26 179.75(12)
C31' P2 C25 C30 119.1(4)
C19 P2 C25 C30 -131.46(16)
C31 P2 C25 C30 115.8(9)
Rh1 P2 C25 C30 -0.25(18)
C30 C25 C26 C27 0.1(3)
P2 C25 C26 C27 -179.88(15)
C25 C26 C27 C28 -1.4(3)
C26 C27 C28 C29 1.7(3)
C27 C28 C29 C30 -0.7(3)
C28 C29 C30 C25 -0.5(3)
C26 C25 C30 C29 0.8(3)
P2 C25 C30 C29 -179.20(15)
C25 P2 C31 C32 167.6(17)
C19 P2 C31 C32 62(2)
Rh1 P2 C31 C32 -67.2(19)
C25 P2 C31 N1 -31(2)
C19 P2 C31 N1 -136.5(17)
Rh1 P2 C31 N1 94.3(19)
N1 C31 C32 C33 14(3)
P2 C31 C32 C33 175.6(13)
C31 C32 C33 C34 -12(2)
C32 C33 C34 C35 6.1(17)
C33 C34 C35 N1 -1.6(17)
C34 C35 N1 C31 4(2)
C32 C31 N1 C35 -10(3)
P2 C31 N1 C35 -171.2(13)
C25 P2 C31' C32' -27.6(9)
C19 P2 C31' C32' -133.4(8)
Rh1 P2 C31' C32' 99.7(8)
C25 P2 C31' N1' 158.9(7)
C19 P2 C31' N1' 53.2(8)
Rh1 P2 C31' N1' -73.8(8)
N1' C31' C32' C33' 4.4(13)
P2 C31' C32' C33' -168.9(6)
C31' C32' C33' C34' -2.0(9)
C32' C33' C34' C35' -0.3(7)
C33' C34' C35' N1' 0.2(7)
C34' C35' N1' C31' 2.2(8)
C32' C31' N1' C35' -4.5(12)
P2 C31' N1' C35' 169.0(5)
Rh1 O1 C38 C39 1.2(3)
Rh1 O1 C38 C37 -177.72(15)
O1 C38 C39 C40 -5.8(4)
C37 C38 C39 C40 173.1(2)
Rh1 O2 C40 C39 8.2(3)
Rh1 O2 C40 C41 -172.76(13)
C38 C39 C40 O2 0.5(4)
C38 C39 C40 C41 -178.6(2)
